data_7037421
loop_
_publ_author_name
'van Dijkman, Thomas F.'
'Siegler, Maxime A.'
'Bouwman, Elisabeth'

_publ_section_title
;
 Highly tunable fluorinated trispyrazolylborates
 [HB(3-CF3-5-{4-RPh}pz)3](-) (R = NO2, CF3, Cl, F, H, OMe and NMe2) and
 their copper(i) complexes.
;
_journal_issue 48
_journal_name_full 'Dalton transactions (Cambridge, England : 2003)'
_journal_page_first 21109
_journal_page_last 21123
_journal_paper_doi 10.1039/c5dt04006j
_journal_volume 44
_journal_year 2015
_chemical_formula_moiety 'C31 H16 B Cl3 Cu F9 N6 O'
_chemical_formula_sum 'C31 H16 B Cl3 Cu F9 N6 O'
_chemical_formula_weight 840.20
_chemical_name_systematic
;
 ?
;
_space_group_crystal_system monoclinic
_space_group_IT_number 14
_space_group_name_Hall '-P 2ybc'
_space_group_name_H-M_alt 'P 1 21/c 1'
_symmetry_space_group_name_Hall '-P 2ybc'
_symmetry_space_group_name_H-M 'P 1 21/c 1'
_atom_sites_solution_hydrogens mixed
_atom_sites_solution_primary direct
_atom_sites_solution_secondary difmap
_audit_creation_method SHELXL-2013
_audit_update_record
;
2015-10-08 deposited with the CCDC.
2015-11-12 downloaded from the CCDC.
;
_cell_angle_alpha 90
_cell_angle_beta 108.8056(9)
_cell_angle_gamma 90
_cell_formula_units_Z 8
_cell_length_a 26.7585(2)
_cell_length_b 15.10355(13)
_cell_length_c 17.27070(15)
_cell_measurement_reflns_used 23058
_cell_measurement_temperature 110(2)
_cell_measurement_theta_max 72.03
_cell_measurement_theta_min 3.97
_cell_volume 6607.32(10)
_computing_cell_refinement
;
CrysAlisPro, Agilent Technologies,
Version 1.171.36.32 (release 02-08-2013 CrysAlis171 .NET)
(compiled Aug  2 2013,16:46:58)
;
_computing_data_collection
;
CrysAlisPro, Agilent Technologies,
Version 1.171.36.32 (release 02-08-2013 CrysAlis171 .NET)
(compiled Aug  2 2013,16:46:58)
;
_computing_data_reduction
;
CrysAlisPro, Agilent Technologies,
Version 1.171.36.32 (release 02-08-2013 CrysAlis171 .NET)
(compiled Aug  2 2013,16:46:58)
;
_computing_molecular_graphics 'SHELXTL v6.10 (Sheldrick, 2008)'
_computing_publication_material 'SHELXTL v6.10 (Sheldrick, 2008)'
_computing_structure_refinement 'SHELXL-2013 (Sheldrick, 2013)'
_computing_structure_solution 'SHELXS-2013 (Sheldrick, 2013)'
_diffrn_ambient_temperature 110(2)
_diffrn_measured_fraction_theta_full 0.999
_diffrn_measured_fraction_theta_max 1.000
_diffrn_measurement_device_type 'SuperNova, Dual, Cu at zero, Atlas'
_diffrn_measurement_method '\w scans'
_diffrn_radiation_monochromator mirror
_diffrn_radiation_source 'SuperNova (Cu) X-ray Source'
_diffrn_radiation_type CuK\a
_diffrn_radiation_wavelength 1.54178
_diffrn_reflns_av_R_equivalents 0.0259
_diffrn_reflns_av_unetI/netI 0.0230
_diffrn_reflns_laue_measured_fraction_full 0.999
_diffrn_reflns_laue_measured_fraction_max 1.000
_diffrn_reflns_limit_h_max 32
_diffrn_reflns_limit_h_min -32
_diffrn_reflns_limit_k_max 18
_diffrn_reflns_limit_k_min -18
_diffrn_reflns_limit_l_max 20
_diffrn_reflns_limit_l_min -21
_diffrn_reflns_number 47458
_diffrn_reflns_point_group_measured_fraction_full 0.999
_diffrn_reflns_point_group_measured_fraction_max 1.000
_diffrn_reflns_theta_full 67.679
_diffrn_reflns_theta_max 71.893
_diffrn_reflns_theta_min 2.926
_exptl_absorpt_coefficient_mu 3.978
_exptl_absorpt_correction_T_max 0.714
_exptl_absorpt_correction_T_min 0.530
_exptl_absorpt_correction_type analytical
_exptl_absorpt_process_details
;
CrysAlisPro, Agilent Technologies,
Version 1.171.36.32 (release 02-08-2013 CrysAlis171 .NET)
(compiled Aug  2 2013,16:46:58)
Analytical numeric absorption correction using a multifaceted crystal
            model based on expressions derived by R.C. Clark & J.S. Reid.
(Clark, R. C. & Reid, J. S. (1995). Acta Cryst. A51, 887-897)
;
_exptl_crystal_colour colorless
_exptl_crystal_density_diffrn 1.689
_exptl_crystal_description 'irregular block'
_exptl_crystal_F_000 3344
_exptl_crystal_size_max 0.23
_exptl_crystal_size_mid 0.17
_exptl_crystal_size_min 0.11
_refine_diff_density_max 0.419
_refine_diff_density_min -0.488
_refine_diff_density_rms 0.054
_refine_ls_extinction_method none
_refine_ls_goodness_of_fit_ref 1.031
_refine_ls_hydrogen_treatment mixed
_refine_ls_matrix_type full
_refine_ls_number_parameters 944
_refine_ls_number_reflns 12945
_refine_ls_number_restraints 0
_refine_ls_restrained_S_all 1.031
_refine_ls_R_factor_all 0.0333
_refine_ls_R_factor_gt 0.0300
_refine_ls_shift/su_max 0.002
_refine_ls_shift/su_mean 0.000
_refine_ls_structure_factor_coef Fsqd
_refine_ls_weighting_details
;
 w=1/[\s^2^(Fo^2^)+(0.0471P)^2^+1.8819P]
 where P=(Fo^2^+2Fc^2^)/3
;
_refine_ls_weighting_scheme calc
_refine_ls_wR_factor_gt 0.0808
_refine_ls_wR_factor_ref 0.0836
_reflns_Friedel_coverage 0.000
_reflns_number_gt 11966
_reflns_number_total 12945
_reflns_threshold_expression 'I > 2\s(I)'
_cod_data_source_file c5dt04006j2.cif
_cod_data_source_block 6c
_cod_depositor_comments 'Adding full bibliography for 7037416--7037425.cif.'
_cod_database_code 7037421
_shelx_space_group_comment
;
The symmetry employed for this shelxl refinement is uniquely defined
by the following loop, which should always be used as a source of
symmetry information in preference to the above space-group names.
They are only intended as comments.
;
_shelxl_version_number 2013-2

loop_
_space_group_symop_operation_xyz
'x, y, z'
'-x, y+1/2, -z+1/2'
'-x, -y, -z'
'x, -y-1/2, z-1/2'

loop_
_atom_site_label
_atom_site_type_symbol
_atom_site_fract_x
_atom_site_fract_y
_atom_site_fract_z
_atom_site_U_iso_or_equiv
_atom_site_adp_type
_atom_site_occupancy
_atom_site_site_symmetry_order
_atom_site_calc_flag
_atom_site_refinement_flags_posn
_atom_site_refinement_flags_adp
Cu1 Cu 0.71423(2) 0.25328(2) 0.42200(3) 0.01727(9) Uani 1 1 d . .
Cl1 Cl 1.07724(2) 0.45768(5) 0.67708(4) 0.03266(16) Uani 1 1 d . .
Cl2 Cl 1.07254(2) 0.06313(5) 0.69373(5) 0.03988(18) Uani 1 1 d . .
Cl3 Cl 1.02480(3) 0.26181(5) 0.89837(5) 0.03628(17) Uani 1 1 d . .
C1 C 0.64664(12) 0.26191(18) 0.3569(2) 0.0271(6) Uani 1 1 d . .
C13 C 0.77126(9) 0.42734(16) 0.38834(15) 0.0177(5) Uani 1 1 d . .
C14 C 0.82137(9) 0.46514(16) 0.41657(15) 0.0189(5) Uani 1 1 d . .
H14 H 0.8324 0.5203 0.4012 0.023 Uiso 1 1 calc R U
C15 C 0.85166(10) 0.40390(15) 0.47234(15) 0.0173(5) Uani 1 1 d . .
C23 C 0.77054(9) 0.07939(16) 0.38528(15) 0.0187(5) Uani 1 1 d . .
C24 C 0.82096(10) 0.04260(16) 0.41373(16) 0.0208(5) Uani 1 1 d . .
H24 H 0.8330 -0.0105 0.3962 0.025 Uiso 1 1 calc R U
C25 C 0.84934(9) 0.10097(16) 0.47326(15) 0.0175(4) Uani 1 1 d . .
C33 C 0.71779(11) 0.25187(13) 0.60843(18) 0.0186(5) Uani 1 1 d . .
C34 C 0.75715(12) 0.25334(14) 0.68483(18) 0.0214(5) Uani 1 1 d . .
H34 H 0.7529 0.2517 0.7373 0.026 Uiso 1 1 calc R U
C35 C 0.80366(11) 0.25769(14) 0.66655(17) 0.0180(5) Uani 1 1 d . .
C131 C 0.72217(10) 0.46609(17) 0.33099(17) 0.0248(5) Uani 1 1 d . .
C151 C 0.90714(9) 0.41325(16) 0.52346(15) 0.0181(4) Uani 1 1 d . .
C152 C 0.92438(8) 0.49668(15) 0.55654(14) 0.0216(5) Uani 1 1 d . .
H152 H 0.9000 0.5445 0.5466 0.026 Uiso 1 1 calc R U
C153 C 0.97667(9) 0.51056(16) 0.60384(15) 0.0246(5) Uani 1 1 d . .
H153 H 0.9882 0.5672 0.6266 0.029 Uiso 1 1 calc R U
C154 C 1.01164(9) 0.44043(17) 0.61710(15) 0.0230(5) Uani 1 1 d . .
C155 C 0.99625(9) 0.35734(17) 0.58516(15) 0.0242(5) Uani 1 1 d . .
H155 H 1.0209 0.3100 0.5953 0.029 Uiso 1 1 calc R U
C156 C 0.94373(8) 0.34425(15) 0.53774(14) 0.0212(4) Uani 1 1 d . .
H156 H 0.9327 0.2875 0.5148 0.025 Uiso 1 1 calc R U
C231 C 0.72204(10) 0.04115(17) 0.32499(17) 0.0247(5) Uani 1 1 d . .
C251 C 0.90460(9) 0.09433(15) 0.52822(16) 0.0186(5) Uani 1 1 d . .
C252 C 0.94612(9) 0.10035(17) 0.49669(15) 0.0267(5) Uani 1 1 d . .
H252 H 0.9390 0.1100 0.4398 0.032 Uiso 1 1 calc R U
C253 C 0.99810(9) 0.09243(18) 0.54784(17) 0.0300(5) Uani 1 1 d . .
H253 H 1.0265 0.0973 0.5263 0.036 Uiso 1 1 calc R U
C254 C 1.00782(9) 0.07755(17) 0.62962(17) 0.0272(6) Uani 1 1 d . .
C255 C 0.96726(10) 0.0724(2) 0.66289(16) 0.0334(6) Uani 1 1 d . .
H255 H 0.9747 0.0630 0.7199 0.040 Uiso 1 1 calc R U
C256 C 0.91544(9) 0.08100(18) 0.61155(15) 0.0292(5) Uani 1 1 d . .
H256 H 0.8873 0.0778 0.6337 0.035 Uiso 1 1 calc R U
C331 C 0.65935(12) 0.24853(14) 0.5907(2) 0.0216(6) Uani 1 1 d . .
C351 C 0.85827(10) 0.26106(16) 0.72384(16) 0.0190(5) Uani 1 1 d . .
C352 C 0.87458(9) 0.19648(17) 0.78436(14) 0.0231(5) Uani 1 1 d . .
H352 H 0.8506 0.1518 0.7887 0.028 Uiso 1 1 calc R U
C353 C 0.92596(9) 0.19746(18) 0.83833(14) 0.0261(5) Uani 1 1 d . .
H353 H 0.9372 0.1537 0.8798 0.031 Uiso 1 1 calc R U
C354 C 0.96040(11) 0.26197(18) 0.83141(18) 0.0261(6) Uani 1 1 d . .
C355 C 0.94488(9) 0.32801(17) 0.77209(14) 0.0266(5) Uani 1 1 d . .
H355 H 0.9690 0.3726 0.7682 0.032 Uiso 1 1 calc R U
C356 C 0.89350(9) 0.32703(16) 0.71900(13) 0.0230(5) Uani 1 1 d . .
H356 H 0.8821 0.3720 0.6787 0.028 Uiso 1 1 calc R U
B1 B 0.82914(12) 0.25256(14) 0.53186(19) 0.0156(6) Uani 1 1 d . .
H1 H 0.8695(14) 0.2529(16) 0.572(2) 0.019 Uiso 1 1 d . U
N11 N 0.81962(8) 0.33441(12) 0.47450(12) 0.0155(4) Uani 1 1 d . .
N12 N 0.77012(8) 0.34830(13) 0.42282(12) 0.0171(4) Uani 1 1 d . .
N21 N 0.81660(8) 0.16804(13) 0.47822(12) 0.0156(4) Uani 1 1 d . .
N22 N 0.76770(8) 0.15499(13) 0.42362(12) 0.0167(4) Uani 1 1 d . .
N31 N 0.79174(9) 0.25757(12) 0.58380(15) 0.0160(4) Uani 1 1 d . .
N32 N 0.73845(9) 0.25433(11) 0.54777(15) 0.0171(4) Uani 1 1 d . .
O11 O 0.60412(10) 0.26986(18) 0.31790(18) 0.0511(6) Uani 1 1 d . .
F11 F 0.73136(7) 0.54514(11) 0.30453(11) 0.0354(4) Uani 1 1 d . .
F12 F 0.68537(7) 0.47894(15) 0.36722(13) 0.0483(5) Uani 1 1 d . .
F13 F 0.69986(8) 0.41558(12) 0.26625(12) 0.0474(5) Uani 1 1 d . .
F21 F 0.69951(8) 0.09470(12) 0.26334(13) 0.0524(6) Uani 1 1 d . .
F22 F 0.68520(8) 0.02236(16) 0.35954(13) 0.0522(6) Uani 1 1 d . .
F23 F 0.73270(7) -0.03451(11) 0.29507(12) 0.0378(4) Uani 1 1 d . .
F31 F 0.63758(7) 0.17792(12) 0.54824(15) 0.0459(5) Uani 1 1 d . .
F32 F 0.63517(7) 0.31763(13) 0.54716(15) 0.0468(5) Uani 1 1 d . .
F33 F 0.64740(9) 0.24854(16) 0.65888(15) 0.0582(8) Uani 1 1 d . .
Cu2 Cu 0.21455(2) 0.24906(2) 0.29191(3) 0.01693(9) Uani 1 1 d . .
Cl4 Cl 0.57536(2) 0.06735(5) 0.37683(5) 0.03981(18) Uani 1 1 d . .
Cl5 Cl 0.52537(3) 0.26696(5) 0.12756(5) 0.03616(16) Uani 1 1 d . .
Cl6 Cl 0.57526(2) 0.46353(4) 0.40169(4) 0.03138(15) Uani 1 1 d . .
C2 C 0.14689(13) 0.24331(16) 0.2898(2) 0.0256(6) Uani 1 1 d . .
C43 C 0.27316(10) 0.07579(16) 0.38222(15) 0.0203(5) Uani 1 1 d . .
C44 C 0.32407(10) 0.04128(17) 0.40447(16) 0.0224(5) Uani 1 1 d . .
H44 H 0.3370 -0.0115 0.4341 0.027 Uiso 1 1 calc R U
C45 C 0.35143(9) 0.10148(16) 0.37344(14) 0.0179(5) Uani 1 1 d . .
C53 C 0.21805(11) 0.25667(14) 0.10900(18) 0.0184(5) Uani 1 1 d . .
C54 C 0.25709(11) 0.26079(16) 0.07180(18) 0.0217(5) Uani 1 1 d . .
H54 H 0.2526 0.2618 0.0149 0.026 Uiso 1 1 calc R U
C55 C 0.30372(11) 0.26300(15) 0.13599(17) 0.0184(5) Uani 1 1 d . .
C63 C 0.26960(9) 0.42305(16) 0.38546(14) 0.0175(4) Uani 1 1 d . .
C64 C 0.31898(9) 0.46285(16) 0.40705(15) 0.0184(5) Uani 1 1 d . .
H64 H 0.3294 0.5179 0.4340 0.022 Uiso 1 1 calc R U
C65 C 0.34961(9) 0.40389(16) 0.38035(14) 0.0170(5) Uani 1 1 d . .
C431 C 0.22509(11) 0.03420(18) 0.39258(17) 0.0255(5) Uani 1 1 d . .
C451 C 0.40714(9) 0.09662(15) 0.37420(16) 0.0197(5) Uani 1 1 d . .
C452 C 0.44840(9) 0.09933(16) 0.44756(14) 0.0255(5) Uani 1 1 d . .
H452 H 0.4411 0.1060 0.4975 0.031 Uiso 1 1 calc R U
C453 C 0.50079(9) 0.09229(17) 0.44850(16) 0.0297(5) Uani 1 1 d . .
H453 H 0.5290 0.0948 0.4987 0.036 Uiso 1 1 calc R U
C454 C 0.51081(9) 0.08174(17) 0.37578(17) 0.0266(5) Uani 1 1 d . .
C455 C 0.46999(10) 0.08036(19) 0.30185(16) 0.0328(6) Uani 1 1 d . .
H455 H 0.4774 0.0741 0.2519 0.039 Uiso 1 1 calc R U
C456 C 0.41856(9) 0.08815(18) 0.30128(15) 0.0282(5) Uani 1 1 d . .
H456 H 0.3906 0.0877 0.2507 0.034 Uiso 1 1 calc R U
C531 C 0.15954(12) 0.25457(15) 0.06853(19) 0.0221(6) Uani 1 1 d . .
C551 C 0.35853(10) 0.26666(16) 0.13430(15) 0.0185(5) Uani 1 1 d . .
C552 C 0.37503(9) 0.20226(17) 0.09001(14) 0.0231(5) Uani 1 1 d . .
H552 H 0.3510 0.1579 0.0612 0.028 Uiso 1 1 calc R U
C553 C 0.42640(9) 0.20279(18) 0.08794(14) 0.0259(5) Uani 1 1 d . .
H553 H 0.4378 0.1589 0.0580 0.031 Uiso 1 1 calc R U
C554 C 0.46092(10) 0.26789(19) 0.12997(18) 0.0249(5) Uani 1 1 d . .
C555 C 0.44545(9) 0.33355(17) 0.17333(14) 0.0254(5) Uani 1 1 d . .
H555 H 0.4696 0.3781 0.2014 0.030 Uiso 1 1 calc R U
C556 C 0.39368(9) 0.33291(15) 0.17482(14) 0.0216(4) Uani 1 1 d . .
H556 H 0.3822 0.3779 0.2036 0.026 Uiso 1 1 calc R U
C631 C 0.22012(10) 0.45852(17) 0.39570(17) 0.0234(5) Uani 1 1 d . .
C651 C 0.40537(9) 0.41503(16) 0.38516(15) 0.0173(4) Uani 1 1 d . .
C652 C 0.42207(8) 0.49918(15) 0.37020(14) 0.0208(4) Uani 1 1 d . .
H652 H 0.3975 0.5466 0.3562 0.025 Uiso 1 1 calc R U
C653 C 0.47436(9) 0.51407(16) 0.37557(14) 0.0234(5) Uani 1 1 d . .
H653 H 0.4855 0.5713 0.3653 0.028 Uiso 1 1 calc R U
C654 C 0.51003(9) 0.44485(17) 0.39598(15) 0.0226(5) Uani 1 1 d . .
C655 C 0.49495(8) 0.36083(16) 0.41159(14) 0.0223(4) Uani 1 1 d . .
H655 H 0.5199 0.3140 0.4257 0.027 Uiso 1 1 calc R U
C656 C 0.44249(8) 0.34606(15) 0.40621(13) 0.0203(4) Uani 1 1 d . .
H656 H 0.4317 0.2887 0.4169 0.024 Uiso 1 1 calc R U
B2 B 0.32946(12) 0.25372(15) 0.29692(19) 0.0144(5) Uani 1 1 d . .
H2 H 0.3677(13) 0.2555(16) 0.296(2) 0.017 Uiso 1 1 d . U
N41 N 0.31824(7) 0.16747(13) 0.33648(12) 0.0156(4) Uani 1 1 d . .
N42 N 0.26917(8) 0.15199(13) 0.34188(12) 0.0166(4) Uani 1 1 d . .
N51 N 0.29165(8) 0.26001(12) 0.20704(14) 0.0153(4) Uani 1 1 d . .
N52 N 0.23843(9) 0.25624(11) 0.19044(15) 0.0162(4) Uani 1 1 d . .
N61 N 0.31889(7) 0.33383(13) 0.34571(12) 0.0149(4) Uani 1 1 d . .
N62 N 0.26891(8) 0.34537(13) 0.34880(12) 0.0161(4) Uani 1 1 d . .
O22 O 0.10461(10) 0.23759(17) 0.2878(2) 0.0514(7) Uani 1 1 d . .
F41 F 0.23677(8) -0.04025(12) 0.43516(14) 0.0437(5) Uani 1 1 d . .
F42 F 0.18968(8) 0.01224(15) 0.32062(12) 0.0489(5) Uani 1 1 d . .
F43 F 0.19986(8) 0.08682(12) 0.42941(15) 0.0471(5) Uani 1 1 d . .
F51 F 0.14747(9) 0.25107(16) -0.01213(14) 0.0589(8) Uani 1 1 d . .
F52 F 0.13536(7) 0.32386(13) 0.08588(15) 0.0487(5) Uani 1 1 d . .
F53 F 0.13718(7) 0.18443(13) 0.09023(15) 0.0494(5) Uani 1 1 d . .
F61 F 0.22796(7) 0.53814(10) 0.43053(12) 0.0317(4) Uani 1 1 d . .
F62 F 0.20076(8) 0.40707(12) 0.44141(16) 0.0514(6) Uani 1 1 d . .
F63 F 0.18191(7) 0.46837(16) 0.32433(13) 0.0553(6) Uani 1 1 d . .

loop_
_atom_site_aniso_label
_atom_site_aniso_U_11
_atom_site_aniso_U_22
_atom_site_aniso_U_33
_atom_site_aniso_U_23
_atom_site_aniso_U_13
_atom_site_aniso_U_12
Cu1 0.01494(18) 0.01639(18) 0.0180(2) 0.00001(11) 0.00192(18) 0.00011(10)
Cl1 0.0166(3) 0.0372(4) 0.0402(4) -0.0070(3) 0.0035(2) -0.0010(2)
Cl2 0.0186(3) 0.0417(4) 0.0500(4) 0.0112(3) -0.0017(3) -0.0007(2)
Cl3 0.0197(3) 0.0549(4) 0.0286(3) -0.0051(3) 0.0000(3) 0.0026(3)
C1 0.0222(14) 0.0281(13) 0.0277(14) -0.0014(10) 0.0033(12) -0.0002(9)
C13 0.0206(11) 0.0148(10) 0.0186(11) 0.0016(9) 0.0075(9) 0.0002(9)
C14 0.0209(11) 0.0164(11) 0.0212(11) 0.0013(9) 0.0090(9) -0.0003(9)
C15 0.0205(11) 0.0140(10) 0.0208(11) -0.0013(9) 0.0113(9) -0.0013(9)
C23 0.0191(11) 0.0166(11) 0.0196(11) -0.0009(9) 0.0053(9) -0.0002(9)
C24 0.0226(11) 0.0177(11) 0.0240(12) -0.0024(9) 0.0099(10) 0.0016(9)
C25 0.0192(10) 0.0148(10) 0.0198(11) 0.0013(9) 0.0078(9) 0.0019(9)
C33 0.0156(12) 0.0184(12) 0.0223(13) -0.0006(8) 0.0065(11) 0.0003(7)
C34 0.0224(13) 0.0235(12) 0.0197(13) 0.0011(8) 0.0089(11) 0.0016(8)
C35 0.0184(12) 0.0177(11) 0.0175(12) 0.0009(8) 0.0054(10) 0.0005(8)
C131 0.0238(12) 0.0203(12) 0.0271(13) 0.0075(10) 0.0037(10) 0.0008(10)
C151 0.0182(10) 0.0192(11) 0.0188(10) -0.0008(9) 0.0088(9) -0.0023(9)
C152 0.0209(10) 0.0173(11) 0.0265(11) -0.0004(9) 0.0074(8) -0.0003(8)
C153 0.0234(11) 0.0216(12) 0.0288(11) -0.0052(9) 0.0087(9) -0.0051(9)
C154 0.0157(10) 0.0290(13) 0.0242(11) -0.0009(10) 0.0062(9) -0.0024(9)
C155 0.0199(11) 0.0268(12) 0.0279(11) 0.0015(10) 0.0103(9) 0.0032(9)
C156 0.0209(10) 0.0194(11) 0.0252(11) -0.0017(9) 0.0102(8) -0.0025(8)
C231 0.0255(12) 0.0211(12) 0.0248(12) -0.0057(10) 0.0045(10) -0.0033(10)
C251 0.0175(11) 0.0146(10) 0.0238(11) 0.0010(9) 0.0068(9) 0.0018(8)
C252 0.0256(11) 0.0289(13) 0.0277(11) 0.0046(10) 0.0114(9) 0.0037(9)
C253 0.0206(11) 0.0305(14) 0.0422(14) 0.0057(11) 0.0146(10) 0.0025(9)
C254 0.0158(10) 0.0229(12) 0.0378(14) 0.0041(10) 0.0015(10) 0.0004(9)
C255 0.0261(12) 0.0449(16) 0.0268(12) 0.0066(11) 0.0052(10) 0.0012(11)
C256 0.0221(11) 0.0389(14) 0.0268(12) 0.0053(10) 0.0082(9) 0.0019(10)
C331 0.0180(13) 0.0200(13) 0.0263(15) 0.0001(8) 0.0065(12) -0.0003(7)
C351 0.0193(11) 0.0228(11) 0.0139(11) -0.0019(8) 0.0041(9) 0.0022(8)
C352 0.0231(10) 0.0268(12) 0.0197(10) 0.0029(9) 0.0074(9) 0.0005(9)
C353 0.0239(11) 0.0340(14) 0.0203(11) 0.0033(10) 0.0069(9) 0.0056(9)
C354 0.0185(12) 0.0378(14) 0.0187(12) -0.0055(10) 0.0013(10) 0.0053(9)
C355 0.0244(11) 0.0295(13) 0.0257(11) -0.0056(10) 0.0080(9) -0.0065(9)
C356 0.0268(11) 0.0222(11) 0.0191(10) -0.0003(9) 0.0061(9) -0.0003(9)
B1 0.0171(13) 0.0145(13) 0.0152(14) 0.0001(8) 0.0054(12) 0.0014(8)
N11 0.0161(9) 0.0133(9) 0.0162(9) -0.0011(8) 0.0040(7) 0.0003(7)
N12 0.0176(9) 0.0148(9) 0.0177(9) 0.0013(8) 0.0041(8) 0.0007(7)
N21 0.0158(9) 0.0133(9) 0.0167(9) 0.0001(7) 0.0037(7) -0.0011(7)
N22 0.0159(9) 0.0156(9) 0.0172(9) -0.0016(8) 0.0033(7) -0.0001(7)
N31 0.0163(10) 0.0137(9) 0.0171(10) 0.0013(6) 0.0041(8) 0.0000(6)
N32 0.0146(10) 0.0152(10) 0.0206(11) -0.0003(6) 0.0045(9) -0.0001(6)
O11 0.0270(12) 0.0624(15) 0.0487(15) -0.0003(12) -0.0090(11) 0.0035(10)
F11 0.0354(8) 0.0245(8) 0.0385(9) 0.0161(7) 0.0010(7) 0.0001(6)
F12 0.0278(8) 0.0659(13) 0.0557(11) 0.0296(10) 0.0198(8) 0.0228(8)
F13 0.0493(11) 0.0332(9) 0.0377(10) -0.0005(8) -0.0165(8) 0.0022(8)
F21 0.0537(11) 0.0305(9) 0.0454(11) 0.0044(8) -0.0226(9) -0.0062(8)
F22 0.0317(9) 0.0741(14) 0.0554(12) -0.0306(11) 0.0206(9) -0.0275(9)
F23 0.0378(9) 0.0282(8) 0.0386(9) -0.0182(7) 0.0002(7) 0.0008(7)
F31 0.0230(8) 0.0318(9) 0.0788(15) -0.0198(10) 0.0108(9) -0.0061(7)
F32 0.0229(8) 0.0345(9) 0.0803(15) 0.0212(10) 0.0129(9) 0.0086(7)
F33 0.0226(11) 0.123(3) 0.0326(12) -0.0020(9) 0.0143(10) -0.0051(8)
Cu2 0.01427(18) 0.01634(18) 0.0216(2) -0.00074(11) 0.00774(18) -0.00079(10)
Cl4 0.0196(3) 0.0399(4) 0.0607(5) -0.0111(3) 0.0139(3) 0.0001(2)
Cl5 0.0193(3) 0.0544(4) 0.0382(4) 0.0078(3) 0.0141(3) 0.0042(3)
Cl6 0.0159(2) 0.0373(4) 0.0404(3) 0.0049(3) 0.0083(2) -0.0018(2)
C2 0.0232(14) 0.0260(13) 0.0308(15) -0.0013(9) 0.0131(12) -0.0016(9)
C43 0.0248(11) 0.0176(11) 0.0201(11) 0.0013(9) 0.0095(10) -0.0028(9)
C44 0.0251(12) 0.0178(11) 0.0237(12) 0.0039(10) 0.0071(10) 0.0031(9)
C45 0.0187(10) 0.0159(10) 0.0180(11) -0.0012(9) 0.0044(9) 0.0004(8)
C53 0.0188(13) 0.0159(11) 0.0201(13) 0.0000(8) 0.0058(11) -0.0003(7)
C54 0.0204(12) 0.0266(12) 0.0193(13) -0.0010(9) 0.0081(11) 0.0005(9)
C55 0.0210(12) 0.0173(10) 0.0191(12) 0.0006(9) 0.0096(10) 0.0007(8)
C63 0.0199(11) 0.0163(11) 0.0168(10) 0.0000(9) 0.0067(9) 0.0000(9)
C64 0.0198(10) 0.0148(11) 0.0203(11) -0.0031(9) 0.0058(9) -0.0021(8)
C65 0.0172(10) 0.0166(11) 0.0167(10) 0.0029(9) 0.0048(9) 0.0000(8)
C431 0.0275(12) 0.0211(12) 0.0308(13) 0.0029(10) 0.0135(11) -0.0017(9)
C451 0.0184(11) 0.0144(10) 0.0248(12) 0.0003(9) 0.0048(9) 0.0021(8)
C452 0.0248(11) 0.0268(12) 0.0225(11) 0.0003(9) 0.0040(9) 0.0045(9)
C453 0.0213(11) 0.0305(13) 0.0323(13) -0.0027(11) 0.0018(10) 0.0023(9)
C454 0.0180(10) 0.0215(12) 0.0406(14) -0.0036(10) 0.0098(10) 0.0007(9)
C455 0.0279(12) 0.0411(15) 0.0312(13) -0.0073(11) 0.0121(10) 0.0026(11)
C456 0.0243(11) 0.0378(14) 0.0205(11) -0.0034(10) 0.0044(9) 0.0020(10)
C531 0.0205(14) 0.0225(13) 0.0207(14) -0.0018(8) 0.0030(11) -0.0007(8)
C551 0.0188(11) 0.0214(11) 0.0169(11) 0.0025(9) 0.0079(9) 0.0015(9)
C552 0.0235(11) 0.0276(12) 0.0190(10) -0.0018(9) 0.0079(8) 0.0019(9)
C553 0.0269(11) 0.0321(13) 0.0222(11) -0.0010(10) 0.0130(9) 0.0061(10)
C554 0.0168(11) 0.0367(13) 0.0234(12) 0.0067(11) 0.0095(10) 0.0040(10)
C555 0.0225(10) 0.0295(13) 0.0257(11) 0.0025(9) 0.0098(9) -0.0053(9)
C556 0.0228(10) 0.0199(11) 0.0247(11) -0.0012(9) 0.0112(9) -0.0016(8)
C631 0.0227(12) 0.0190(12) 0.0296(13) -0.0062(10) 0.0097(10) 0.0003(9)
C651 0.0179(10) 0.0181(11) 0.0153(10) -0.0024(9) 0.0044(8) -0.0016(8)
C652 0.0187(10) 0.0187(11) 0.0243(11) -0.0014(9) 0.0058(8) -0.0019(8)
C653 0.0215(10) 0.0211(11) 0.0277(11) -0.0002(9) 0.0083(9) -0.0051(8)
C654 0.0154(10) 0.0288(13) 0.0228(11) 0.0001(10) 0.0048(8) -0.0050(9)
C655 0.0179(10) 0.0228(11) 0.0238(10) 0.0009(9) 0.0033(8) 0.0024(8)
C656 0.0207(10) 0.0189(11) 0.0194(10) 0.0011(8) 0.0038(8) -0.0012(8)
B2 0.0140(13) 0.0120(13) 0.0170(14) -0.0008(8) 0.0049(11) -0.0006(7)
N41 0.0139(8) 0.0157(9) 0.0172(9) 0.0004(7) 0.0053(7) -0.0002(7)
N42 0.0169(9) 0.0150(9) 0.0197(9) -0.0011(8) 0.0086(7) -0.0022(7)
N51 0.0132(9) 0.0160(9) 0.0175(10) -0.0002(7) 0.0063(8) 0.0009(6)
N52 0.0138(10) 0.0153(9) 0.0200(11) -0.0005(6) 0.0062(9) 0.0004(6)
N61 0.0132(8) 0.0149(9) 0.0172(9) -0.0001(7) 0.0058(7) -0.0006(7)
N62 0.0152(9) 0.0161(9) 0.0193(9) -0.0008(8) 0.0087(7) 0.0011(7)
O22 0.0262(12) 0.0649(16) 0.0707(18) -0.0026(13) 0.0262(12) -0.0044(10)
F41 0.0423(9) 0.0319(9) 0.0627(12) 0.0232(9) 0.0251(9) -0.0014(7)
F42 0.0389(9) 0.0643(13) 0.0409(10) 0.0010(9) 0.0091(8) -0.0291(9)
F43 0.0490(11) 0.0334(9) 0.0787(14) -0.0055(9) 0.0481(11) -0.0068(8)
F51 0.0227(11) 0.123(3) 0.0244(11) -0.0040(9) -0.0015(9) 0.0021(8)
F52 0.0199(8) 0.0347(9) 0.0821(15) -0.0191(10) 0.0033(9) 0.0070(7)
F53 0.0229(8) 0.0375(10) 0.0762(15) 0.0177(10) 0.0000(9) -0.0102(7)
F61 0.0337(8) 0.0204(7) 0.0461(9) -0.0106(7) 0.0198(7) 0.0017(6)
F62 0.0557(12) 0.0281(9) 0.0974(17) 0.0068(10) 0.0620(12) 0.0052(8)
F63 0.0270(8) 0.0769(15) 0.0498(11) -0.0264(11) -0.0045(8) 0.0238(9)

loop_
_atom_type_symbol
_atom_type_description
_atom_type_scat_dispersion_real
_atom_type_scat_dispersion_imag
_atom_type_scat_source
C C 0.0181 0.0091 'International Tables Vol C Tables 4.2.6.8 and 6.1.1.4'
H H 0.0000 0.0000 'International Tables Vol C Tables 4.2.6.8 and 6.1.1.4'
N N 0.0311 0.0180 'International Tables Vol C Tables 4.2.6.8 and 6.1.1.4'
O O 0.0492 0.0322 'International Tables Vol C Tables 4.2.6.8 and 6.1.1.4'
Cl Cl 0.3639 0.7018 'International Tables Vol C Tables 4.2.6.8 and 6.1.1.4'
Cu Cu -1.9646 0.5888 'International Tables Vol C Tables 4.2.6.8 and 6.1.1.4'
B B 0.0090 0.0039 'International Tables Vol C Tables 4.2.6.8 and 6.1.1.4'
F F 0.0727 0.0534 'International Tables Vol C Tables 4.2.6.8 and 6.1.1.4'

loop_
_geom_angle_atom_site_label_1
_geom_angle_atom_site_label_2
_geom_angle_atom_site_label_3
_geom_angle
C1 Cu1 N22 127.99(11)
C1 Cu1 N32 124.75(13)
N22 Cu1 N32 90.58(8)
C1 Cu1 N12 122.17(11)
N22 Cu1 N12 90.14(9)
N32 Cu1 N12 90.37(8)
O11 C1 Cu1 177.4(3)
N12 C13 C14 111.5(2)
N12 C13 C131 120.4(2)
C14 C13 C131 128.0(2)
C15 C14 C13 104.5(2)
C15 C14 H14 127.8
C13 C14 H14 127.8
N11 C15 C14 107.4(2)
N11 C15 C151 125.5(2)
C14 C15 C151 127.0(2)
N22 C23 C24 111.7(2)
N22 C23 C231 120.1(2)
C24 C23 C231 128.0(2)
C25 C24 C23 104.2(2)
C25 C24 H24 127.9
C23 C24 H24 127.9
N21 C25 C24 108.2(2)
N21 C25 C251 122.7(2)
C24 C25 C251 129.0(2)
N32 C33 C34 111.3(2)
N32 C33 C331 120.8(3)
C34 C33 C331 127.9(3)
C35 C34 C33 104.2(3)
C35 C34 H34 127.9
C33 C34 H34 127.9
N31 C35 C34 108.5(2)
N31 C35 C351 123.3(2)
C34 C35 C351 128.2(3)
F13 C131 F11 108.0(2)
F13 C131 F12 106.2(2)
F11 C131 F12 106.0(2)
F13 C131 C13 113.3(2)
F11 C131 C13 111.2(2)
F12 C131 C13 111.7(2)
C156 C151 C152 118.7(2)
C156 C151 C15 123.3(2)
C152 C151 C15 117.9(2)
C153 C152 C151 120.8(2)
C153 C152 H152 119.6
C151 C152 H152 119.6
C154 C153 C152 118.8(2)
C154 C153 H153 120.6
C152 C153 H153 120.6
C155 C154 C153 122.1(2)
C155 C154 Cl1 119.10(19)
C153 C154 Cl1 118.76(19)
C154 C155 C156 118.6(2)
C154 C155 H155 120.7
C156 C155 H155 120.7
C155 C156 C151 121.0(2)
C155 C156 H156 119.5
C151 C156 H156 119.5
F21 C231 F23 108.3(2)
F21 C231 F22 106.2(2)
F23 C231 F22 105.9(2)
F21 C231 C23 113.2(2)
F23 C231 C23 111.0(2)
F22 C231 C23 111.8(2)
C256 C251 C252 119.3(2)
C256 C251 C25 120.4(2)
C252 C251 C25 120.3(2)
C251 C252 C253 120.5(2)
C251 C252 H252 119.7
C253 C252 H252 119.7
C254 C253 C252 119.2(2)
C254 C253 H253 120.4
C252 C253 H253 120.4
C253 C254 C255 121.6(2)
C253 C254 Cl2 119.7(2)
C255 C254 Cl2 118.7(2)
C254 C255 C256 118.9(2)
C254 C255 H255 120.5
C256 C255 H255 120.5
C251 C256 C255 120.5(2)
C251 C256 H256 119.8
C255 C256 H256 119.8
F33 C331 F31 107.8(2)
F33 C331 F32 107.0(2)
F31 C331 F32 105.9(3)
F33 C331 C33 110.9(3)
F31 C331 C33 112.8(2)
F32 C331 C33 112.1(2)
C356 C351 C352 119.4(2)
C356 C351 C35 121.8(2)
C352 C351 C35 118.8(2)
C353 C352 C351 119.9(2)
C353 C352 H352 120.0
C351 C352 H352 120.0
C354 C353 C352 119.7(2)
C354 C353 H353 120.1
C352 C353 H353 120.1
C353 C354 C355 121.5(2)
C353 C354 Cl3 119.4(2)
C355 C354 Cl3 119.1(2)
C356 C355 C354 118.4(2)
C356 C355 H355 120.8
C354 C355 H355 120.8
C355 C356 C351 121.0(2)
C355 C356 H356 119.5
C351 C356 H356 119.5
N31 B1 N21 109.4(2)
N31 B1 N11 109.12(19)
N21 B1 N11 108.4(2)
N31 B1 H1 109.5(19)
N21 B1 H1 111.3(15)
N11 B1 H1 109.1(15)
N12 N11 C15 110.66(19)
N12 N11 B1 117.91(19)
C15 N11 B1 130.9(2)
C13 N12 N11 105.88(19)
C13 N12 Cu1 137.34(17)
N11 N12 Cu1 116.64(14)
N22 N21 C25 110.14(19)
N22 N21 B1 120.6(2)
C25 N21 B1 129.2(2)
C23 N22 N21 105.82(19)
C23 N22 Cu1 139.63(17)
N21 N22 Cu1 114.53(14)
C35 N31 N32 109.7(2)
C35 N31 B1 129.3(2)
N32 N31 B1 120.8(2)
C33 N32 N31 106.3(2)
C33 N32 Cu1 139.48(19)
N31 N32 Cu1 114.22(18)
C2 Cu2 N52 124.93(13)
C2 Cu2 N42 123.28(10)
N52 Cu2 N42 91.22(8)
C2 Cu2 N62 126.32(10)
N52 Cu2 N62 90.20(8)
N42 Cu2 N62 90.36(9)
O22 C2 Cu2 178.3(3)
N42 C43 C44 112.0(2)
N42 C43 C431 120.0(2)
C44 C43 C431 127.9(2)
C45 C44 C43 103.9(2)
C45 C44 H44 128.0
C43 C44 H44 128.0
N41 C45 C44 108.6(2)
N41 C45 C451 123.0(2)
C44 C45 C451 128.3(2)
N52 C53 C54 112.0(2)
N52 C53 C531 120.2(3)
C54 C53 C531 127.8(3)
C55 C54 C53 104.4(2)
C55 C54 H54 127.8
C53 C54 H54 127.8
N51 C55 C54 107.9(2)
N51 C55 C551 122.9(2)
C54 C55 C551 129.3(2)
N62 C63 C64 112.1(2)
N62 C63 C631 119.8(2)
C64 C63 C631 128.1(2)
C65 C64 C63 104.2(2)
C65 C64 H64 127.9
C63 C64 H64 127.9
N61 C65 C64 108.0(2)
N61 C65 C651 124.9(2)
C64 C65 C651 127.1(2)
F41 C431 F43 107.9(2)
F41 C431 F42 105.9(2)
F43 C431 F42 106.0(2)
F41 C431 C43 111.4(2)
F43 C431 C43 113.3(2)
F42 C431 C43 111.8(2)
C452 C451 C456 119.1(2)
C452 C451 C45 120.4(2)
C456 C451 C45 120.5(2)
C451 C452 C453 120.5(2)
C451 C452 H452 119.8
C453 C452 H452 119.8
C454 C453 C452 119.2(2)
C454 C453 H453 120.4
C452 C453 H453 120.4
C453 C454 C455 121.0(2)
C453 C454 Cl4 119.4(2)
C455 C454 Cl4 119.6(2)
C456 C455 C454 119.6(2)
C456 C455 H455 120.2
C454 C455 H455 120.2
C455 C456 C451 120.7(2)
C455 C456 H456 119.7
C451 C456 H456 119.7
F52 C531 F51 107.5(2)
F52 C531 F53 105.7(3)
F51 C531 F53 106.6(2)
F52 C531 C53 113.2(2)
F51 C531 C53 110.8(3)
F53 C531 C53 112.6(2)
C552 C551 C556 119.6(2)
C552 C551 C55 118.5(2)
C556 C551 C55 122.0(2)
C553 C552 C551 120.1(2)
C553 C552 H552 119.9
C551 C552 H552 119.9
C554 C553 C552 119.4(2)
C554 C553 H553 120.3
C552 C553 H553 120.3
C553 C554 C555 121.8(2)
C553 C554 Cl5 118.8(2)
C555 C554 Cl5 119.4(2)
C554 C555 C556 118.5(2)
C554 C555 H555 120.7
C556 C555 H555 120.7
C555 C556 C551 120.5(2)
C555 C556 H556 119.7
C551 C556 H556 119.7
F62 C631 F61 107.2(2)
F62 C631 F63 106.6(2)
F61 C631 F63 106.2(2)
F62 C631 C63 113.1(2)
F61 C631 C63 111.2(2)
F63 C631 C63 112.1(2)
C652 C651 C656 118.7(2)
C652 C651 C65 118.0(2)
C656 C651 C65 123.2(2)
C653 C652 C651 120.6(2)
C653 C652 H652 119.7
C651 C652 H652 119.7
C654 C653 C652 119.5(2)
C654 C653 H653 120.3
C652 C653 H653 120.3
C653 C654 C655 121.5(2)
C653 C654 Cl6 119.31(19)
C655 C654 Cl6 119.20(19)
C654 C655 C656 118.9(2)
C654 C655 H655 120.5
C656 C655 H655 120.5
C655 C656 C651 120.8(2)
C655 C656 H656 119.6
C651 C656 H656 119.6
N41 B2 N61 108.8(2)
N41 B2 N51 109.60(19)
N61 B2 N51 108.65(19)
N41 B2 H2 111.4(15)
N61 B2 H2 110.1(16)
N51 B2 H2 108(2)
C45 N41 N42 109.96(19)
C45 N41 B2 129.8(2)
N42 N41 B2 120.17(19)
C43 N42 N41 105.48(19)
C43 N42 Cu2 139.73(17)
N41 N42 Cu2 114.75(14)
N52 N51 C55 110.3(2)
N52 N51 B2 120.4(2)
C55 N51 B2 129.1(2)
C53 N52 N51 105.4(2)
C53 N52 Cu2 140.02(19)
N51 N52 Cu2 114.53(18)
C65 N61 N62 110.19(19)
C65 N61 B2 131.1(2)
N62 N61 B2 118.21(19)
C63 N62 N61 105.51(19)
C63 N62 Cu2 138.25(16)
N61 N62 Cu2 116.05(14)

loop_
_geom_bond_atom_site_label_1
_geom_bond_atom_site_label_2
_geom_bond_distance
Cu1 C1 1.800(3)
Cu1 N22 2.056(2)
Cu1 N32 2.057(3)
Cu1 N12 2.069(2)
Cl1 C154 1.746(2)
Cl2 C254 1.743(2)
Cl3 C354 1.738(3)
C1 O11 1.126(4)
C13 N12 1.339(3)
C13 C14 1.393(3)
C13 C131 1.487(3)
C14 C15 1.392(3)
C14 H14 0.9500
C15 N11 1.363(3)
C15 C151 1.469(3)
C23 N22 1.334(3)
C23 C24 1.394(3)
C23 C231 1.493(3)
C24 C25 1.381(4)
C24 H24 0.9500
C25 N21 1.360(3)
C25 C251 1.481(3)
C33 N32 1.333(4)
C33 C34 1.398(4)
C33 C331 1.494(4)
C34 C35 1.380(4)
C34 H34 0.9500
C35 N31 1.360(4)
C35 C351 1.478(4)
C131 F13 1.326(3)
C131 F11 1.329(3)
C131 F12 1.340(3)
C151 C156 1.396(3)
C151 C152 1.399(3)
C152 C153 1.390(3)
C152 H152 0.9500
C153 C154 1.383(3)
C153 H153 0.9500
C154 C155 1.379(4)
C155 C156 1.394(3)
C155 H155 0.9500
C156 H156 0.9500
C231 F21 1.318(3)
C231 F23 1.323(3)
C231 F22 1.337(3)
C251 C256 1.388(4)
C251 C252 1.389(3)
C252 C253 1.392(3)
C252 H252 0.9500
C253 C254 1.370(4)
C253 H253 0.9500
C254 C255 1.384(4)
C255 C256 1.390(3)
C255 H255 0.9500
C256 H256 0.9500
C331 F33 1.316(4)
C331 F31 1.319(3)
C331 F32 1.326(3)
C351 C356 1.393(3)
C351 C352 1.393(3)
C352 C353 1.390(3)
C352 H352 0.9500
C353 C354 1.373(4)
C353 H353 0.9500
C354 C355 1.394(4)
C355 C356 1.385(3)
C355 H355 0.9500
C356 H356 0.9500
B1 N31 1.546(4)
B1 N21 1.549(3)
B1 N11 1.553(3)
B1 H1 1.08(4)
N11 N12 1.354(3)
N21 N22 1.358(3)
N31 N32 1.360(3)
Cu2 C2 1.801(3)
Cu2 N52 2.053(3)
Cu2 N42 2.053(2)
Cu2 N62 2.068(2)
Cl4 C454 1.735(2)
Cl5 C554 1.738(3)
Cl6 C654 1.739(2)
C2 O22 1.124(4)
C43 N42 1.332(3)
C43 C44 1.392(3)
C43 C431 1.493(3)
C44 C45 1.379(4)
C44 H44 0.9500
C45 N41 1.351(3)
C45 C451 1.488(3)
C53 N52 1.335(4)
C53 C54 1.393(4)
C53 C531 1.495(4)
C54 C55 1.377(4)
C54 H54 0.9500
C55 N51 1.366(4)
C55 C551 1.477(3)
C63 N62 1.331(3)
C63 C64 1.389(3)
C63 C631 1.491(3)
C64 C65 1.386(3)
C64 H64 0.9500
C65 N61 1.355(3)
C65 C651 1.477(3)
C431 F41 1.325(3)
C431 F43 1.330(3)
C431 F42 1.339(3)
C451 C452 1.387(3)
C451 C456 1.394(4)
C452 C453 1.401(3)
C452 H452 0.9500
C453 C454 1.375(4)
C453 H453 0.9500
C454 C455 1.387(4)
C455 C456 1.378(3)
C455 H455 0.9500
C456 H456 0.9500
C531 F52 1.315(3)
C531 F51 1.326(4)
C531 F53 1.329(3)
C551 C552 1.394(3)
C551 C556 1.397(3)
C552 C553 1.387(3)
C552 H552 0.9500
C553 C554 1.384(4)
C553 H553 0.9500
C554 C555 1.384(4)
C555 C556 1.394(3)
C555 H555 0.9500
C556 H556 0.9500
C631 F62 1.326(3)
C631 F61 1.331(3)
C631 F63 1.332(3)
C651 C652 1.399(3)
C651 C656 1.404(3)
C652 C653 1.390(3)
C652 H652 0.9500
C653 C654 1.383(3)
C653 H653 0.9500
C654 C655 1.384(3)
C655 C656 1.395(3)
C655 H655 0.9500
C656 H656 0.9500
B2 N41 1.545(3)
B2 N61 1.552(3)
B2 N51 1.559(4)
B2 H2 1.03(3)
N41 N42 1.366(3)
N51 N52 1.360(3)
N61 N62 1.367(3)

loop_
_geom_torsion_atom_site_label_1
_geom_torsion_atom_site_label_2
_geom_torsion_atom_site_label_3
_geom_torsion_atom_site_label_4
_geom_torsion
N12 C13 C14 C15 -0.6(3)
C131 C13 C14 C15 176.2(2)
C13 C14 C15 N11 0.4(3)
C13 C14 C15 C151 -176.4(2)
N22 C23 C24 C25 0.3(3)
C231 C23 C24 C25 -174.8(2)
C23 C24 C25 N21 -0.2(3)
C23 C24 C25 C251 176.3(2)
N32 C33 C34 C35 0.5(2)
C331 C33 C34 C35 -179.2(2)
C33 C34 C35 N31 -0.7(2)
C33 C34 C35 C351 179.9(2)
N12 C13 C131 F13 -59.1(3)
C14 C13 C131 F13 124.3(3)
N12 C13 C131 F11 179.0(2)
C14 C13 C131 F11 2.4(4)
N12 C13 C131 F12 60.8(3)
C14 C13 C131 F12 -115.8(3)
N11 C15 C151 C156 44.3(4)
C14 C15 C151 C156 -139.4(3)
N11 C15 C151 C152 -138.4(2)
C14 C15 C151 C152 38.0(4)
C156 C151 C152 C153 -1.0(4)
C15 C151 C152 C153 -178.5(2)
C151 C152 C153 C154 0.6(4)
C152 C153 C154 C155 -0.2(4)
C152 C153 C154 Cl1 -179.58(18)
C153 C154 C155 C156 0.3(4)
Cl1 C154 C155 C156 179.66(17)
C154 C155 C156 C151 -0.8(3)
C152 C151 C156 C155 1.1(3)
C15 C151 C156 C155 178.4(2)
N22 C23 C231 F21 59.3(3)
C24 C23 C231 F21 -126.0(3)
N22 C23 C231 F23 -178.6(2)
C24 C23 C231 F23 -3.9(4)
N22 C23 C231 F22 -60.7(3)
C24 C23 C231 F22 114.1(3)
N21 C25 C251 C256 64.9(3)
C24 C25 C251 C256 -111.1(3)
N21 C25 C251 C252 -115.8(3)
C24 C25 C251 C252 68.1(4)
C256 C251 C252 C253 0.5(4)
C25 C251 C252 C253 -178.7(2)
C251 C252 C253 C254 0.8(4)
C252 C253 C254 C255 -1.6(4)
C252 C253 C254 Cl2 177.5(2)
C253 C254 C255 C256 1.1(4)
Cl2 C254 C255 C256 -178.0(2)
C252 C251 C256 C255 -1.0(4)
C25 C251 C256 C255 178.3(2)
C254 C255 C256 C251 0.2(4)
N32 C33 C331 F33 -178.6(2)
C34 C33 C331 F33 1.1(3)
N32 C33 C331 F31 60.4(3)
C34 C33 C331 F31 -119.9(3)
N32 C33 C331 F32 -59.0(3)
C34 C33 C331 F32 120.6(3)
N31 C35 C351 C356 54.0(3)
C34 C35 C351 C356 -126.7(3)
N31 C35 C351 C352 -126.3(3)
C34 C35 C351 C352 53.0(3)
C356 C351 C352 C353 -1.1(4)
C35 C351 C352 C353 179.1(2)
C351 C352 C353 C354 -0.3(4)
C352 C353 C354 C355 1.1(4)
C352 C353 C354 Cl3 -179.2(2)
C353 C354 C355 C356 -0.5(4)
Cl3 C354 C355 C356 179.76(19)
C354 C355 C356 C351 -0.9(4)
C352 C351 C356 C355 1.7(4)
C35 C351 C356 C355 -178.6(2)
C14 C15 N11 N12 -0.2(3)
C151 C15 N11 N12 176.8(2)
C14 C15 N11 B1 -171.8(2)
C151 C15 N11 B1 5.2(4)
N31 B1 N11 N12 -56.8(3)
N21 B1 N11 N12 62.2(3)
N31 B1 N11 C15 114.3(3)
N21 B1 N11 C15 -126.7(2)
C14 C13 N12 N11 0.5(3)
C131 C13 N12 N11 -176.6(2)
C14 C13 N12 Cu1 175.78(18)
C131 C13 N12 Cu1 -1.3(4)
C15 N11 N12 C13 -0.2(3)
B1 N11 N12 C13 172.6(2)
C15 N11 N12 Cu1 -176.63(15)
B1 N11 N12 Cu1 -3.8(3)
C24 C25 N21 N22 0.0(3)
C251 C25 N21 N22 -176.8(2)
C24 C25 N21 B1 -176.7(2)
C251 C25 N21 B1 6.5(4)
N31 B1 N21 N22 59.0(3)
N11 B1 N21 N22 -59.8(3)
N31 B1 N21 C25 -124.5(3)
N11 B1 N21 C25 116.7(3)
C24 C23 N22 N21 -0.3(3)
C231 C23 N22 N21 175.2(2)
C24 C23 N22 Cu1 177.8(2)
C231 C23 N22 Cu1 -6.7(4)
C25 N21 N22 C23 0.2(3)
B1 N21 N22 C23 177.3(2)
C25 N21 N22 Cu1 -178.46(15)
B1 N21 N22 Cu1 -1.4(3)
C34 C35 N31 N32 0.7(2)
C351 C35 N31 N32 -179.84(19)
C34 C35 N31 B1 -173.54(19)
C351 C35 N31 B1 5.9(3)
N21 B1 N31 C35 118.8(2)
N11 B1 N31 C35 -122.8(2)
N21 B1 N31 N32 -54.9(3)
N11 B1 N31 N32 63.4(3)
C34 C33 N32 N31 -0.1(2)
C331 C33 N32 N31 179.62(18)
C34 C33 N32 Cu1 179.05(16)
C331 C33 N32 Cu1 -1.2(3)
C35 N31 N32 C33 -0.4(2)
B1 N31 N32 C33 174.44(17)
C35 N31 N32 Cu1 -179.79(13)
B1 N31 N32 Cu1 -4.9(2)
N42 C43 C44 C45 -1.0(3)
C431 C43 C44 C45 173.7(2)
C43 C44 C45 N41 0.8(3)
C43 C44 C45 C451 -176.1(2)
N52 C53 C54 C55 0.0(3)
C531 C53 C54 C55 178.8(2)
C53 C54 C55 N51 0.2(3)
C53 C54 C55 C551 179.3(2)
N62 C63 C64 C65 0.4(3)
C631 C63 C64 C65 -177.0(2)
C63 C64 C65 N61 -0.3(3)
C63 C64 C65 C651 177.6(2)
N42 C43 C431 F41 -179.1(2)
C44 C43 C431 F41 6.6(4)
N42 C43 C431 F43 -57.2(3)
C44 C43 C431 F43 128.5(3)
N42 C43 C431 F42 62.5(3)
C44 C43 C431 F42 -111.8(3)
N41 C45 C451 C452 118.3(3)
C44 C45 C451 C452 -65.2(4)
N41 C45 C451 C456 -62.5(3)
C44 C45 C451 C456 113.9(3)
C456 C451 C452 C453 -1.0(4)
C45 C451 C452 C453 178.2(2)
C451 C452 C453 C454 -0.7(4)
C452 C453 C454 C455 1.7(4)
C452 C453 C454 Cl4 -176.75(19)
C453 C454 C455 C456 -1.1(4)
Cl4 C454 C455 C456 177.3(2)
C454 C455 C456 C451 -0.6(4)
C452 C451 C456 C455 1.6(4)
C45 C451 C456 C455 -177.6(2)
N52 C53 C531 F52 62.1(3)
C54 C53 C531 F52 -116.6(3)
N52 C53 C531 F51 -177.0(2)
C54 C53 C531 F51 4.3(3)
N52 C53 C531 F53 -57.7(3)
C54 C53 C531 F53 123.6(3)
N51 C55 C551 C552 124.6(3)
C54 C55 C551 C552 -54.5(4)
N51 C55 C551 C556 -56.1(3)
C54 C55 C551 C556 124.8(3)
C556 C551 C552 C553 1.6(4)
C55 C551 C552 C553 -179.1(2)
C551 C552 C553 C554 -0.2(4)
C552 C553 C554 C555 -0.9(4)
C552 C553 C554 Cl5 179.4(2)
C553 C554 C555 C556 0.6(4)
Cl5 C554 C555 C556 -179.71(19)
C554 C555 C556 C551 0.9(4)
C552 C551 C556 C555 -1.9(4)
C55 C551 C556 C555 178.8(2)
N62 C63 C631 F62 61.9(3)
C64 C63 C631 F62 -120.9(3)
N62 C63 C631 F61 -177.5(2)
C64 C63 C631 F61 -0.3(4)
N62 C63 C631 F63 -58.7(3)
C64 C63 C631 F63 118.5(3)
N61 C65 C651 C652 138.7(2)
C64 C65 C651 C652 -38.9(4)
N61 C65 C651 C656 -43.2(4)
C64 C65 C651 C656 139.2(3)
C656 C651 C652 C653 0.4(3)
C65 C651 C652 C653 178.6(2)
C651 C652 C653 C654 -0.1(4)
C652 C653 C654 C655 -0.3(4)
C652 C653 C654 Cl6 179.40(18)
C653 C654 C655 C656 0.2(4)
Cl6 C654 C655 C656 -179.44(17)
C654 C655 C656 C651 0.1(3)
C652 C651 C656 C655 -0.4(3)
C65 C651 C656 C655 -178.6(2)
C44 C45 N41 N42 -0.4(3)
C451 C45 N41 N42 176.7(2)
C44 C45 N41 B2 175.7(2)
C451 C45 N41 B2 -7.2(4)
N61 B2 N41 C45 -116.1(3)
N51 B2 N41 C45 125.2(3)
N61 B2 N41 N42 59.7(3)
N51 B2 N41 N42 -59.0(3)
C44 C43 N42 N41 0.8(3)
C431 C43 N42 N41 -174.4(2)
C44 C43 N42 Cu2 -176.6(2)
C431 C43 N42 Cu2 8.2(4)
C45 N41 N42 C43 -0.2(3)
B2 N41 N42 C43 -176.8(2)
C45 N41 N42 Cu2 177.92(15)
B2 N41 N42 Cu2 1.4(3)
C54 C55 N51 N52 -0.2(3)
C551 C55 N51 N52 -179.5(2)
C54 C55 N51 B2 175.0(2)
C551 C55 N51 B2 -4.3(4)
N41 B2 N51 N52 56.2(3)
N61 B2 N51 N52 -62.5(2)
N41 B2 N51 C55 -118.5(3)
N61 B2 N51 C55 122.7(2)
C54 C53 N52 N51 -0.1(2)
C531 C53 N52 N51 -179.00(18)
C54 C53 N52 Cu2 -178.26(17)
C531 C53 N52 Cu2 2.8(4)
C55 N51 N52 C53 0.2(2)
B2 N51 N52 C53 -175.48(18)
C55 N51 N52 Cu2 178.90(14)
B2 N51 N52 Cu2 3.2(2)
C64 C65 N61 N62 0.2(3)
C651 C65 N61 N62 -177.8(2)
C64 C65 N61 B2 172.0(2)
C651 C65 N61 B2 -6.0(4)
N41 B2 N61 C65 126.9(2)
N51 B2 N61 C65 -113.8(3)
N41 B2 N61 N62 -61.8(3)
N51 B2 N61 N62 57.4(3)
C64 C63 N62 N61 -0.3(3)
C631 C63 N62 N61 177.3(2)
C64 C63 N62 Cu2 -174.87(19)
C631 C63 N62 Cu2 2.8(4)
C65 N61 N62 C63 0.1(2)
B2 N61 N62 C63 -172.9(2)
C65 N61 N62 Cu2 176.06(15)
B2 N61 N62 Cu2 3.1(3)
